data_4328300
loop_
_publ_author_name
'Vadapalli Chandrasekhar'
'Tapas Senapati'
'Atanu Dey'
'Sourav Das'
'Marguerite Kalisz'
'Rodolphe Cl\'erac'

_publ_contact_author_address
;Head, Department of Chemistry
Indian Institute of Technology Kanpur
Kanpur 208016
Uttarpradesh
India
;
_publ_contact_author_email vc@iitk.ac.in
_publ_contact_author_fax '+91-512-259 7436'
_publ_contact_author_name 'Prof. V. Chandrasekhar'
_publ_contact_author_phone '+91-512-259 7259'
_publ_section_title
;
 Cyclo- and Carbophosphazene-Supported Ligands for the Assembly of
 Heterometallic (Cu2+/Ca2+, Cu2+/Dy3+, Cu2+/Tb3+) Complexes: Synthesis,
 Structure, and Magnetism
;
_journal_name_full 'Inorganic Chemistry'
_journal_page_first 2031
_journal_page_last 2038
_journal_paper_doi 10.1021/ic201463g
_journal_volume 51
_journal_year 2012
_chemical_formula_moiety 'C24 H33 Cu Dy N13 O16 P, C3 H6 O '
_chemical_formula_sum 'C27 H39 Cu Dy N13 O17 P'
_chemical_formula_weight 1074.72
_chemical_name_systematic
; 
 ? 
;
_space_group_IT_number 14
_symmetry_cell_setting monoclinic
_symmetry_space_group_name_Hall '-P 2yn'
_symmetry_space_group_name_H-M 'P 1 21/n 1'
_atom_sites_solution_hydrogens geom
_atom_sites_solution_primary direct
_atom_sites_solution_secondary difmap
_audit_creation_method SHELXL-97
_cell_angle_alpha 90.000(5)
_cell_angle_beta 102.603(5)
_cell_angle_gamma 90.000(5)
_cell_formula_units_Z 4
_cell_length_a 18.242(5)
_cell_length_b 10.576(5)
_cell_length_c 20.575(5)
_cell_measurement_reflns_used 3444
_cell_measurement_temperature 100(2)
_cell_measurement_theta_max 24.89
_cell_measurement_theta_min 2.18
_cell_volume 3874(2)
_computing_cell_refinement 'Bruker SMART'
_computing_data_collection 'Bruker SMART'
_computing_data_reduction 'Bruker SAINT'
_computing_molecular_graphics 'Bruker SHELXTL'
_computing_publication_material 'Bruker SHELXTL'
_computing_structure_refinement 'Bruker SHELXTL'
_computing_structure_solution 'Bruker SHELXTL'
_diffrn_ambient_temperature 100(2)
_diffrn_measured_fraction_theta_full 0.995
_diffrn_measured_fraction_theta_max 0.995
_diffrn_measurement_device_type 'CCD area detector'
_diffrn_measurement_method 'omega scans'
_diffrn_radiation_monochromator graphite
_diffrn_radiation_source 'fine-focus sealed tube'
_diffrn_radiation_type MoK\a
_diffrn_radiation_wavelength 0.71069
_diffrn_reflns_av_R_equivalents 0.0683
_diffrn_reflns_av_sigmaI/netI 0.0830
_diffrn_reflns_limit_h_max 23
_diffrn_reflns_limit_h_min -23
_diffrn_reflns_limit_k_max 11
_diffrn_reflns_limit_k_min -13
_diffrn_reflns_limit_l_max 26
_diffrn_reflns_limit_l_min -23
_diffrn_reflns_number 22686
_diffrn_reflns_theta_full 27.00
_diffrn_reflns_theta_max 27.00
_diffrn_reflns_theta_min 2.03
_exptl_absorpt_coefficient_mu 2.595
_exptl_absorpt_correction_T_max 0.8292
_exptl_absorpt_correction_T_min 0.6249
_exptl_absorpt_correction_type empirical
_exptl_absorpt_process_details sadabs
_exptl_crystal_colour green
_exptl_crystal_density_diffrn 1.843
_exptl_crystal_description block
_exptl_crystal_F_000 2152
_exptl_crystal_size_max 0.20
_exptl_crystal_size_mid 0.10
_exptl_crystal_size_min 0.08
_refine_diff_density_max 1.446
_refine_diff_density_min -1.804
_refine_diff_density_rms 0.225
_refine_ls_extinction_method none
_refine_ls_goodness_of_fit_ref 1.090
_refine_ls_hydrogen_treatment mixed
_refine_ls_matrix_type full
_refine_ls_number_parameters 555
_refine_ls_number_reflns 8424
_refine_ls_number_restraints 0
_refine_ls_restrained_S_all 1.090
_refine_ls_R_factor_all 0.0799
_refine_ls_R_factor_gt 0.0476
_refine_ls_shift/su_max 0.005
_refine_ls_shift/su_mean 0.000
_refine_ls_structure_factor_coef Fsqd
_refine_ls_weighting_details 'calc w=1/[\s^2^(Fo^2^)+(0.0363P)^2^+22.8627P] where P=(Fo^2^+2Fc^2^)/3'
_refine_ls_weighting_scheme calc
_refine_ls_wR_factor_gt 0.0964
_refine_ls_wR_factor_ref 0.1305
_reflns_number_gt 6134
_reflns_number_total 8424
_reflns_threshold_expression >2sigma(I)
_cod_data_source_file ic201463g_si_001_5.cif
_cod_data_source_block Compound_6
_cod_original_sg_symbol_H-M 'P 1 21/n 1 '
_cod_database_code 4328300

loop_
_symmetry_equiv_pos_as_xyz
'x, y, z'
'-x+1/2, y+1/2, -z+1/2'
'-x, -y, -z'
'x-1/2, -y-1/2, z-1/2'

loop_
_atom_site_label
_atom_site_type_symbol
_atom_site_fract_x
_atom_site_fract_y
_atom_site_fract_z
_atom_site_U_iso_or_equiv
_atom_site_adp_type
_atom_site_occupancy
_atom_site_symmetry_multiplicity
_atom_site_calc_flag
_atom_site_refinement_flags
C1 C 0.6720(3) 1.2576(7) -0.1541(3) 0.0193(14) Uani 1 1 d .
C2 C 0.7068(3) 1.2137(6) -0.0349(3) 0.0185(14) Uani 1 1 d .
C3 C 0.5975(4) 1.4498(7) -0.1856(3) 0.0247(16) Uani 1 1 d .
H3A H 0.5841 1.4436 -0.1421 0.037 Uiso 1 1 calc R
H3B H 0.5522 1.4657 -0.2201 0.037 Uiso 1 1 calc R
H3C H 0.6331 1.5195 -0.1849 0.037 Uiso 1 1 calc R
C4 C 0.6208(4) 1.3012(7) -0.2706(3) 0.0277(17) Uani 1 1 d .
H4A H 0.6433 1.2187 -0.2757 0.042 Uiso 1 1 calc R
H4B H 0.6446 1.3661 -0.2930 0.042 Uiso 1 1 calc R
H4C H 0.5668 1.2982 -0.2905 0.042 Uiso 1 1 calc R
C5 C 0.7270(4) 1.1685(7) 0.0808(3) 0.0273(16) Uani 1 1 d .
H5A H 0.7016 1.0866 0.0719 0.041 Uiso 1 1 calc R
H5B H 0.7155 1.2057 0.1211 0.041 Uiso 1 1 calc R
H5C H 0.7814 1.1565 0.0873 0.041 Uiso 1 1 calc R
C6 C 0.6620(4) 1.3696(7) 0.0356(3) 0.0247(16) Uani 1 1 d .
H6A H 0.6964 1.4414 0.0376 0.037 Uiso 1 1 calc R
H6B H 0.6454 1.3633 0.0776 0.037 Uiso 1 1 calc R
H6C H 0.6183 1.3822 -0.0011 0.037 Uiso 1 1 calc R
C7 C 0.6873(4) 0.8441(7) -0.1868(3) 0.0227(15) Uani 1 1 d .
H7A H 0.7313 0.7886 -0.1798 0.034 Uiso 1 1 calc R
H7B H 0.6881 0.9014 -0.2241 0.034 Uiso 1 1 calc R
H7C H 0.6415 0.7928 -0.1970 0.034 Uiso 1 1 calc R
C8 C 0.8675(4) 1.1177(7) -0.1475(4) 0.0275(16) Uani 1 1 d .
H8A H 0.9049 1.1508 -0.1097 0.041 Uiso 1 1 calc R
H8B H 0.8346 1.1865 -0.1682 0.041 Uiso 1 1 calc R
H8C H 0.8931 1.0809 -0.1802 0.041 Uiso 1 1 calc R
C9 C 0.6406(3) 0.8028(6) -0.0515(3) 0.0163(13) Uani 1 1 d .
H9 H 0.5946 0.8163 -0.0829 0.020 Uiso 1 1 calc R
C10 C 0.6369(3) 0.7371(6) 0.0092(3) 0.0178(13) Uani 1 1 d .
C11 C 0.5682(4) 0.6844(7) 0.0152(3) 0.0240(15) Uani 1 1 d .
H11 H 0.5266 0.6870 -0.0218 0.029 Uiso 1 1 calc R
C12 C 0.5600(4) 0.6296(7) 0.0729(4) 0.0289(17) Uani 1 1 d .
H12 H 0.5137 0.5909 0.0752 0.035 Uiso 1 1 calc R
C13 C 0.6192(4) 0.6300(7) 0.1287(3) 0.0213(15) Uani 1 1 d .
H13 H 0.6125 0.5956 0.1696 0.026 Uiso 1 1 calc R
C14 C 0.6871(4) 0.6802(7) 0.1242(3) 0.0213(15) Uani 1 1 d .
C15 C 0.6986(4) 0.7305(6) 0.0629(3) 0.0183(13) Uani 1 1 d .
C16 C 0.7402(4) 0.6431(9) 0.2398(3) 0.0342(19) Uani 1 1 d .
H16A H 0.7015 0.6936 0.2540 0.051 Uiso 1 1 calc R
H16B H 0.7876 0.6508 0.2728 0.051 Uiso 1 1 calc R
H16C H 0.7247 0.5542 0.2357 0.051 Uiso 1 1 calc R
C17 C 0.9296(3) 0.9107(7) -0.0751(3) 0.0191(14) Uani 1 1 d .
H17 H 0.9532 0.9645 -0.1014 0.023 Uiso 1 1 calc R
C18 C 0.9756(4) 0.8177(6) -0.0352(3) 0.0191(14) Uani 1 1 d .
C19 C 1.0436(4) 0.7812(7) -0.0530(3) 0.0213(15) Uani 1 1 d .
H19 H 1.0581 0.8225 -0.0893 0.026 Uiso 1 1 calc R
C20 C 1.0884(4) 0.6889(7) -0.0197(4) 0.0282(17) Uani 1 1 d .
H20 H 1.1327 0.6648 -0.0339 0.034 Uiso 1 1 calc R
C21 C 1.0700(3) 0.6295(6) 0.0350(3) 0.0209(15) Uani 1 1 d .
H21 H 1.1009 0.5641 0.0579 0.025 Uiso 1 1 calc R
C22 C 1.0059(4) 0.6673(6) 0.0555(3) 0.0161(13) Uani 1 1 d .
C23 C 0.9581(3) 0.7573(6) 0.0204(3) 0.0162(13) Uani 1 1 d .
C24 C 1.0305(4) 0.5229(7) 0.1472(4) 0.0282(17) Uani 1 1 d .
H24A H 1.0304 0.4508 0.1173 0.042 Uiso 1 1 calc R
H24B H 1.0101 0.4965 0.1854 0.042 Uiso 1 1 calc R
H24C H 1.0820 0.5536 0.1629 0.042 Uiso 1 1 calc R
C25 C 0.4965(5) 0.1219(11) 0.8194(4) 0.061(3) Uani 1 1 d .
H25A H 0.5063 0.2131 0.8207 0.092 Uiso 1 1 calc R
H25B H 0.4458 0.1055 0.7930 0.092 Uiso 1 1 calc R
H25C H 0.5334 0.0788 0.7989 0.092 Uiso 1 1 calc R
C26 C 0.4362(5) 0.0026(8) 0.9006(5) 0.052(3) Uani 1 1 d .
H26A H 0.4284 -0.0735 0.8728 0.079 Uiso 1 1 calc R
H26B H 0.3914 0.0563 0.8896 0.079 Uiso 1 1 calc R
H26C H 0.4452 -0.0218 0.9476 0.079 Uiso 1 1 calc R
C27 C 0.5027(5) 0.0740(8) 0.8882(5) 0.043(2) Uani 1 1 d .
Cu1 Cu 0.80256(4) 0.81814(8) -0.01797(4) 0.01751(18) Uani 1 1 d .
Dy1 Dy 0.875485(17) 0.73451(3) 0.146677(15) 0.01835(10) Uani 1 1 d .
N1 N 0.7349(3) 1.1001(5) -0.0410(3) 0.0196(12) Uani 1 1 d .
N2 N 0.6813(3) 1.2960(5) -0.0887(3) 0.0164(11) Uani 1 1 d .
N3 N 0.6989(3) 1.1490(5) -0.1728(3) 0.0206(12) Uani 1 1 d .
N4 N 0.7008(3) 1.2530(5) 0.0244(2) 0.0179(12) Uani 1 1 d .
N5 N 0.6320(3) 1.3317(5) -0.2000(3) 0.0180(12) Uani 1 1 d .
N6 N 0.6886(3) 0.9183(5) -0.1264(2) 0.0171(11) Uani 1 1 d .
N7 N 0.8226(3) 1.0204(5) -0.1240(3) 0.0168(11) Uani 1 1 d .
N8 N 0.7004(3) 0.8443(5) -0.0666(3) 0.0180(12) Uani 1 1 d .
N9 N 0.8587(3) 0.9280(5) -0.0785(3) 0.0190(12) Uani 1 1 d .
N10 N 0.7764(3) 0.5672(5) -0.1000(3) 0.0216(13) Uani 1 1 d .
N11 N 0.9027(3) 0.9988(6) 0.1755(3) 0.0254(13) Uani 1 1 d .
N12 N 0.9619(4) 0.7660(7) 0.2842(3) 0.0342(16) Uani 1 1 d .
N13 N 0.8470(3) 0.4716(6) 0.1542(3) 0.0269(14) Uani 1 1 d .
O1 O 0.8230(3) 0.6574(5) -0.0871(2) 0.0263(11) Uani 1 1 d .
O2 O 0.7772(3) 0.4965(5) -0.1480(2) 0.0262(11) Uani 1 1 d .
O3 O 0.7296(3) 0.5522(5) -0.0634(2) 0.0252(11) Uani 1 1 d .
O4 O 0.8361(2) 0.9535(4) 0.1585(2) 0.0218(10) Uani 1 1 d .
O5 O 0.9560(3) 0.9259(5) 0.1678(2) 0.0254(11) Uani 1 1 d .
O6 O 0.9138(3) 1.1064(5) 0.1974(3) 0.0293(12) Uani 1 1 d .
O7 O 0.8915(3) 0.7916(5) 0.2644(2) 0.0285(12) Uani 1 1 d .
O8 O 0.9934(3) 0.7146(5) 0.2429(3) 0.0317(12) Uani 1 1 d .
O9 O 0.9950(3) 0.7930(6) 0.3412(3) 0.0474(16) Uani 1 1 d .
O10 O 0.8813(3) 0.5367(5) 0.2035(2) 0.0274(11) Uani 1 1 d .
O11 O 0.8288(3) 0.5287(5) 0.0988(2) 0.0235(11) Uani 1 1 d .
O12 O 0.8320(4) 0.3609(6) 0.1606(3) 0.0509(17) Uani 1 1 d .
O13 O 0.9844(2) 0.6232(5) 0.1118(2) 0.0243(11) Uani 1 1 d .
O14 O 0.7505(3) 0.6887(5) 0.1757(2) 0.0230(11) Uani 1 1 d .
O15 O 0.7670(2) 0.7727(4) 0.0617(2) 0.0184(10) Uani 1 1 d .
O16 O 0.8961(2) 0.7878(4) 0.04350(19) 0.0160(9) Uani 1 1 d .
O19 O 0.5574(3) 0.0948(6) 0.9320(3) 0.0528(17) Uani 1 1 d .
P1 P 0.73534(10) 1.05396(16) -0.11474(8) 0.0177(4) Uani 1 1 d .
H100 H 0.685(4) 1.382(8) -0.079(4) 0.03(2) Uiso 1 1 d .

loop_
_atom_site_aniso_label
_atom_site_aniso_U_11
_atom_site_aniso_U_22
_atom_site_aniso_U_33
_atom_site_aniso_U_23
_atom_site_aniso_U_13
_atom_site_aniso_U_12
C1 0.010(3) 0.026(4) 0.022(3) -0.003(3) 0.004(3) -0.002(3)
C2 0.013(3) 0.023(4) 0.020(3) 0.003(3) 0.005(3) -0.006(3)
C3 0.020(4) 0.029(4) 0.023(4) -0.002(3) 0.000(3) -0.001(3)
C4 0.024(4) 0.035(4) 0.025(4) 0.006(3) 0.007(3) -0.001(3)
C5 0.040(4) 0.024(4) 0.018(4) 0.006(3) 0.006(3) 0.007(3)
C6 0.027(4) 0.028(4) 0.022(4) 0.000(3) 0.011(3) 0.011(3)
C7 0.025(4) 0.030(4) 0.010(3) 0.003(3) -0.003(3) 0.002(3)
C8 0.019(4) 0.019(4) 0.046(5) 0.001(3) 0.011(3) 0.001(3)
C9 0.011(3) 0.020(3) 0.017(3) -0.001(3) 0.000(2) 0.005(3)
C10 0.013(3) 0.022(4) 0.019(3) 0.002(3) 0.005(3) 0.007(3)
C11 0.021(3) 0.037(4) 0.013(3) 0.002(3) 0.002(3) -0.004(3)
C12 0.016(3) 0.040(5) 0.032(4) -0.001(3) 0.007(3) -0.005(3)
C13 0.019(3) 0.033(4) 0.011(3) 0.005(3) 0.000(3) 0.008(3)
C14 0.024(4) 0.028(4) 0.012(3) 0.001(3) 0.004(3) 0.003(3)
C15 0.022(3) 0.021(3) 0.012(3) -0.001(3) 0.005(3) 0.002(3)
C16 0.032(4) 0.064(6) 0.006(3) 0.007(3) 0.002(3) -0.003(4)
C17 0.015(3) 0.025(4) 0.017(3) -0.007(3) 0.003(3) -0.004(3)
C18 0.016(3) 0.020(4) 0.018(3) 0.001(3) -0.002(3) -0.005(3)
C19 0.019(3) 0.024(4) 0.022(3) -0.006(3) 0.008(3) 0.000(3)
C20 0.019(4) 0.032(4) 0.035(4) -0.001(3) 0.009(3) 0.003(3)
C21 0.012(3) 0.020(4) 0.028(4) 0.001(3) -0.001(3) 0.007(3)
C22 0.020(3) 0.010(3) 0.016(3) -0.006(2) -0.001(3) 0.003(3)
C23 0.006(3) 0.018(3) 0.022(3) -0.008(3) -0.004(2) 0.000(2)
C24 0.023(4) 0.038(5) 0.024(4) 0.011(3) 0.007(3) 0.007(3)
C25 0.045(6) 0.097(9) 0.044(6) -0.036(6) 0.015(5) -0.040(6)
C26 0.031(5) 0.035(5) 0.097(8) -0.014(5) 0.026(5) -0.006(4)
C27 0.033(5) 0.034(5) 0.068(6) -0.016(4) 0.025(5) -0.001(4)
Cu1 0.0140(4) 0.0212(4) 0.0169(4) 0.0014(3) 0.0023(3) 0.0003(3)
Dy1 0.01564(16) 0.02273(18) 0.01571(16) 0.00045(13) 0.00128(11) 0.00131(13)
N1 0.024(3) 0.017(3) 0.017(3) 0.001(2) 0.004(2) 0.007(2)
N2 0.017(3) 0.015(3) 0.016(3) 0.004(2) 0.001(2) 0.005(2)
N3 0.026(3) 0.022(3) 0.014(3) 0.002(2) 0.003(2) 0.001(2)
N4 0.018(3) 0.025(3) 0.011(3) 0.000(2) 0.002(2) 0.000(2)
N5 0.021(3) 0.012(3) 0.019(3) 0.007(2) 0.000(2) 0.007(2)
N6 0.017(3) 0.022(3) 0.010(3) 0.006(2) -0.002(2) 0.003(2)
N7 0.022(3) 0.012(3) 0.014(3) 0.007(2) 0.000(2) 0.008(2)
N8 0.021(3) 0.020(3) 0.012(3) -0.001(2) 0.002(2) -0.002(2)
N9 0.022(3) 0.025(3) 0.011(3) -0.004(2) 0.004(2) -0.001(2)
N10 0.022(3) 0.024(3) 0.015(3) -0.003(2) -0.005(2) -0.002(3)
N11 0.030(3) 0.030(4) 0.016(3) 0.005(3) 0.003(3) 0.003(3)
N12 0.038(4) 0.045(4) 0.011(3) 0.011(3) -0.014(3) -0.011(3)
N13 0.024(3) 0.020(3) 0.038(4) 0.007(3) 0.011(3) -0.001(3)
O1 0.019(2) 0.023(3) 0.035(3) -0.004(2) 0.003(2) 0.001(2)
O2 0.024(3) 0.029(3) 0.026(3) -0.012(2) 0.006(2) 0.001(2)
O3 0.027(3) 0.023(3) 0.030(3) -0.002(2) 0.015(2) -0.002(2)
O4 0.018(2) 0.020(3) 0.024(3) 0.000(2) -0.003(2) 0.003(2)
O5 0.018(2) 0.029(3) 0.031(3) 0.001(2) 0.011(2) 0.005(2)
O6 0.041(3) 0.016(3) 0.032(3) -0.003(2) 0.011(2) -0.001(2)
O7 0.026(3) 0.030(3) 0.028(3) -0.004(2) 0.003(2) 0.000(2)
O8 0.031(3) 0.031(3) 0.029(3) 0.002(2) -0.003(2) 0.012(2)
O9 0.053(4) 0.041(4) 0.037(3) 0.001(3) -0.014(3) -0.001(3)
O10 0.028(3) 0.030(3) 0.023(3) 0.003(2) 0.001(2) 0.001(2)
O11 0.027(3) 0.023(3) 0.021(3) -0.001(2) 0.006(2) 0.002(2)
O12 0.068(4) 0.025(3) 0.059(4) 0.009(3) 0.013(3) -0.010(3)
O13 0.018(2) 0.030(3) 0.024(3) 0.006(2) 0.002(2) 0.003(2)
O14 0.022(2) 0.034(3) 0.012(2) 0.002(2) 0.0001(19) -0.004(2)
O15 0.011(2) 0.024(3) 0.020(2) 0.0023(19) 0.0050(18) 0.0025(19)
O16 0.014(2) 0.024(3) 0.0056(19) -0.0046(17) -0.0065(16) 0.0031(19)
O19 0.025(3) 0.056(4) 0.076(5) -0.001(4) 0.006(3) -0.005(3)
P1 0.0198(9) 0.0166(9) 0.0158(8) -0.0003(7) 0.0020(7) 0.0010(7)

loop_
_atom_type_symbol
_atom_type_description
_atom_type_scat_dispersion_real
_atom_type_scat_dispersion_imag
_atom_type_scat_source
C C 0.0033 0.0016 'International Tables Vol C Tables 4.2.6.8 and 6.1.1.4'
H H 0.0000 0.0000 'International Tables Vol C Tables 4.2.6.8 and 6.1.1.4'
N N 0.0061 0.0033 'International Tables Vol C Tables 4.2.6.8 and 6.1.1.4'
O O 0.0106 0.0060 'International Tables Vol C Tables 4.2.6.8 and 6.1.1.4'
P P 0.1023 0.0942 'International Tables Vol C Tables 4.2.6.8 and 6.1.1.4'
Cu Cu 0.3201 1.2651 'International Tables Vol C Tables 4.2.6.8 and 6.1.1.4'
Dy Dy -0.1892 4.4098 'International Tables Vol C Tables 4.2.6.8 and 6.1.1.4'

loop_
_geom_angle_atom_site_label_1
_geom_angle_atom_site_label_2
_geom_angle_atom_site_label_3
_geom_angle
N5 C1 N3 119.0(6)
N5 C1 N2 117.1(6)
N3 C1 N2 123.9(6)
N4 C2 N1 119.2(6)
N4 C2 N2 117.0(6)
N1 C2 N2 123.8(6)
N8 C9 C10 125.4(6)
C15 C10 C11 119.5(6)
C15 C10 C9 121.8(6)
C11 C10 C9 118.6(6)
C12 C11 C10 121.1(6)
C11 C12 C13 120.4(7)
C14 C13 C12 119.7(6)
C13 C14 O14 126.0(6)
C13 C14 C15 121.0(6)
O14 C14 C15 113.1(6)
O15 C15 C10 124.5(6)
O15 C15 C14 117.5(6)
C10 C15 C14 118.0(6)
N9 C17 C18 125.7(6)
C23 C18 C19 116.9(6)
C23 C18 C17 124.8(6)
C19 C18 C17 118.3(6)
C20 C19 C18 121.9(6)
C19 C20 C21 120.4(6)
C22 C21 C20 119.0(6)
O13 C22 C23 114.0(5)
O13 C22 C21 124.8(6)
C23 C22 C21 121.2(6)
O16 C23 C22 117.3(6)
O16 C23 C18 122.0(6)
C22 C23 C18 120.5(6)
O19 C27 C25 121.9(8)
O19 C27 C26 122.0(9)
C25 C27 C26 116.1(8)
O16 Cu1 N8 169.9(2)
O16 Cu1 O15 79.40(18)
N8 Cu1 O15 90.6(2)
O16 Cu1 N9 90.3(2)
N8 Cu1 N9 98.8(2)
O15 Cu1 N9 156.8(2)
O16 Cu1 O1 92.44(17)
N8 Cu1 O1 93.1(2)
O15 Cu1 O1 117.82(19)
N9 Cu1 O1 83.0(2)
O16 Cu1 Dy1 38.50(13)
N8 Cu1 Dy1 131.47(16)
O15 Cu1 Dy1 40.92(12)
N9 Cu1 Dy1 125.47(14)
O1 Cu1 Dy1 109.62(13)
O16 Dy1 O15 63.74(14)
O16 Dy1 O10 131.75(16)
O15 Dy1 O10 116.81(16)
O16 Dy1 O7 147.31(16)
O15 Dy1 O7 125.93(16)
O10 Dy1 O7 75.48(17)
O16 Dy1 O4 88.31(15)
O15 Dy1 O4 72.35(15)
O10 Dy1 O4 139.65(16)
O7 Dy1 O4 69.16(16)
O16 Dy1 O11 87.68(15)
O15 Dy1 O11 72.28(16)
O10 Dy1 O11 52.84(16)
O7 Dy1 O11 124.68(16)
O4 Dy1 O11 142.27(15)
O16 Dy1 O5 75.67(15)
O15 Dy1 O5 110.90(16)
O10 Dy1 O5 131.85(16)
O7 Dy1 O5 71.82(16)
O4 Dy1 O5 52.25(15)
O11 Dy1 O5 158.44(15)
O16 Dy1 O14 127.00(14)
O15 Dy1 O14 63.64(14)
O10 Dy1 O14 70.29(16)
O7 Dy1 O14 74.50(15)
O4 Dy1 O14 81.88(16)
O11 Dy1 O14 70.98(15)
O5 Dy1 O14 130.15(15)
O16 Dy1 O13 63.78(15)
O15 Dy1 O13 116.63(15)
O10 Dy1 O13 77.20(16)
O7 Dy1 O13 117.44(15)
O4 Dy1 O13 136.75(16)
O11 Dy1 O13 72.64(15)
O5 Dy1 O13 87.57(15)
O14 Dy1 O13 141.16(16)
O16 Dy1 O8 116.58(16)
O15 Dy1 O8 174.64(16)
O10 Dy1 O8 67.32(17)
O7 Dy1 O8 50.62(17)
O4 Dy1 O8 102.30(15)
O11 Dy1 O8 112.97(16)
O5 Dy1 O8 64.67(16)
O14 Dy1 O8 116.40(16)
O13 Dy1 O8 67.01(16)
O16 Dy1 N13 110.98(17)
O15 Dy1 N13 94.24(17)
O10 Dy1 N13 26.39(16)
O7 Dy1 N13 99.85(18)
O4 Dy1 N13 149.16(16)
O11 Dy1 N13 26.48(16)
O5 Dy1 N13 153.78(16)
O14 Dy1 N13 67.32(16)
O13 Dy1 N13 74.08(16)
O8 Dy1 N13 90.58(17)
O16 Dy1 N11 84.07(16)
O15 Dy1 N11 93.73(16)
O10 Dy1 N11 139.74(16)
O7 Dy1 N11 65.13(16)
O4 Dy1 N11 26.30(15)
O11 Dy1 N11 165.85(15)
O5 Dy1 N11 26.27(15)
O14 Dy1 N11 105.16(16)
O13 Dy1 N11 113.39(16)
O8 Dy1 N11 81.05(16)
N13 Dy1 N11 164.89(17)
C2 N1 P1 116.8(5)
C1 N2 C2 122.3(6)
C1 N3 P1 116.4(5)
C2 N4 C5 117.7(6)
C2 N4 C6 123.5(6)
C5 N4 C6 118.5(5)
C1 N5 C4 121.2(6)
C1 N5 C3 124.0(6)
C4 N5 C3 114.7(5)
N8 N6 C7 114.0(5)
N8 N6 P1 111.8(4)
C7 N6 P1 119.9(4)
N9 N7 C8 119.5(5)
N9 N7 P1 112.8(4)
C8 N7 P1 120.1(4)
C9 N8 N6 114.8(5)
C9 N8 Cu1 127.2(5)
N6 N8 Cu1 118.0(4)
C17 N9 N7 116.7(5)
C17 N9 Cu1 119.7(5)
N7 N9 Cu1 123.5(4)
O2 N10 O3 121.7(6)
O2 N10 O1 119.7(6)
O3 N10 O1 118.6(5)
O6 N11 O5 122.5(6)
O6 N11 O4 121.3(6)
O5 N11 O4 116.2(6)
O6 N11 Dy1 170.3(4)
O5 N11 Dy1 59.3(3)
O4 N11 Dy1 58.0(3)
O9 N12 O8 123.2(7)
O9 N12 O7 120.1(7)
O8 N12 O7 116.8(5)
O9 N12 Dy1 172.7(6)
O8 N12 Dy1 61.7(3)
O7 N12 Dy1 55.3(3)
O12 N13 O11 122.3(7)
O12 N13 O10 121.2(6)
O11 N13 O10 116.5(6)
O12 N13 Dy1 175.6(5)
O11 N13 Dy1 60.0(3)
O10 N13 Dy1 56.6(3)
N10 O1 Cu1 119.6(4)
N11 O4 Dy1 95.7(4)
N11 O5 Dy1 94.4(4)
N12 O7 Dy1 99.1(4)
N12 O8 Dy1 93.2(4)
N13 O10 Dy1 97.0(4)
N13 O11 Dy1 93.5(4)
C22 O13 C24 115.5(5)
C22 O13 Dy1 117.6(4)
C24 O13 Dy1 126.8(4)
C14 O14 C16 114.8(5)
C14 O14 Dy1 118.3(4)
C16 O14 Dy1 125.4(4)
C15 O15 Cu1 125.7(4)
C15 O15 Dy1 124.4(4)
Cu1 O15 Dy1 106.50(18)
C23 O16 Cu1 119.9(4)
C23 O16 Dy1 125.5(4)
Cu1 O16 Dy1 110.33(19)
N3 P1 N1 115.7(3)
N3 P1 N6 108.7(3)
N1 P1 N6 107.0(3)
N3 P1 N7 107.4(3)
N1 P1 N7 111.9(3)
N6 P1 N7 105.7(3)

loop_
_geom_bond_atom_site_label_1
_geom_bond_atom_site_label_2
_geom_bond_distance
C1 N5 1.317(8)
C1 N3 1.339(9)
C1 N2 1.381(8)
C2 N4 1.316(8)
C2 N1 1.323(8)
C2 N2 1.405(8)
C3 N5 1.459(9)
C4 N5 1.458(9)
C5 N4 1.460(8)
C6 N4 1.464(8)
C7 N6 1.466(8)
C8 N7 1.462(8)
C9 N8 1.276(8)
C9 C10 1.444(9)
C10 C15 1.396(9)
C10 C11 1.403(9)
C11 C12 1.358(10)
C12 C13 1.394(9)
C13 C14 1.368(9)
C14 O14 1.391(8)
C14 C15 1.427(9)
C15 O15 1.329(8)
C16 O14 1.453(8)
C17 N9 1.293(8)
C17 C18 1.429(9)
C18 C23 1.408(9)
C18 C19 1.421(9)
C19 C20 1.359(10)
C20 C21 1.393(10)
C21 C22 1.386(9)
C22 O13 1.381(8)
C22 C23 1.383(9)
C23 O16 1.357(7)
C24 O13 1.448(8)
C25 C27 1.485(13)
C26 C27 1.499(11)
C27 O19 1.210(10)
Cu1 O16 1.917(4)
Cu1 N8 1.933(5)
Cu1 O15 1.950(4)
Cu1 N9 2.123(6)
Cu1 O1 2.298(5)
Cu1 Dy1 3.4729(11)
Dy1 O16 2.305(4)
Dy1 O15 2.372(4)
Dy1 O10 2.387(5)
Dy1 O7 2.451(5)
Dy1 O4 2.452(5)
Dy1 O11 2.463(5)
Dy1 O5 2.483(5)
Dy1 O14 2.528(5)
Dy1 O13 2.544(5)
Dy1 O8 2.595(5)
Dy1 N13 2.839(6)
Dy1 N11 2.878(7)
N1 P1 1.596(6)
N3 P1 1.592(6)
N6 N8 1.435(7)
N6 P1 1.659(6)
N7 N9 1.412(7)
N7 P1 1.682(6)
N10 O2 1.242(7)
N10 O3 1.265(7)
N10 O1 1.268(7)
N11 O6 1.224(8)
N11 O5 1.278(7)
N11 O4 1.282(7)
N12 O9 1.230(8)
N12 O8 1.250(8)
N12 O7 1.288(8)
N13 O12 1.216(8)
N13 O11 1.268(7)
N13 O10 1.271(7)
